data_4062741
loop_
_publ_author_name
'Masaaki Okazaki'

_journal_name_full Organometallics
_journal_paper_doi 10.1021/om049606c
_journal_year 2004
_chemical_formula_sum 'C60 H44 B F24 Fe4'
_chemical_formula_weight 1455.17
_space_group_IT_number 19
_symmetry_cell_setting orthorhombic
_symmetry_Int_Tables_number 19
_symmetry_space_group_name_Hall 'P 2ac 2ab'
_symmetry_space_group_name_H-M 'P 21 21 21'
_cell_angle_alpha 90
_cell_angle_beta 90
_cell_angle_gamma 90
_cell_formula_units_Z 4
_cell_length_a 19.4022(7)
_cell_length_b 19.4494(9)
_cell_length_c 15.0123(7)
_cell_measurement_temperature 150.2
_cell_volume 5665.0(4)
_exptl_crystal_density_diffrn 1.706
_cod_database_code 4062741

loop_
_symmetry_equiv_pos_as_xyz
x,y,z
1/2-x,-y,1/2+z
1/2+x,1/2-y,-z
-x,1/2+y,1/2-z

loop_
_atom_site_label
_atom_site_type_symbol
_atom_site_fract_x
_atom_site_fract_y
_atom_site_fract_z
_atom_site_U_iso_or_equiv
_atom_site_adp_type
_atom_site_occupancy
_atom_site_calc_flag
_atom_site_refinement_flags
_atom_site_disorder_assembly
_atom_site_disorder_group
Fe1 Fe -0.00677(7) 0.20809(8) 0.0974(1) 0.0269(4) Uani 1.00 d . . .
Fe2 Fe -0.02742(7) 0.08845(8) 0.1499(1) 0.0259(3) Uani 1.00 d . . .
Fe3 Fe 0.02016(7) 0.06001(7) 0.00268(10) 0.0260(3) Uani 1.00 d . . .
Fe4 Fe 0.09891(7) 0.15898(8) 0.03416(10) 0.0252(3) Uani 1.00 d . . .
F1 F 0.2814(4) 0.5761(4) 0.4810(6) 0.053(2) Uani 1.00 d . . .
F2 F 0.3792(4) 0.5905(3) 0.4208(5) 0.049(2) Uani 1.00 d . . .
F3 F 0.3725(4) 0.5406(3) 0.5472(5) 0.045(2) Uani 1.00 d . . .
F4 F 0.2464(6) 0.4722(4) 0.1722(6) 0.079(3) Uani 1.00 d . . .
F5 F 0.1933(4) 0.3862(5) 0.2166(6) 0.073(3) Uani 1.00 d . . .
F6 F 0.2894(5) 0.3733(6) 0.1502(5) 0.080(3) Uani 1.00 d . . .
F7 F 0.5864(4) 0.4653(4) 0.3852(9) 0.087(3) Uani 1.00 d . . .
F8 F 0.6291(5) 0.3873(5) 0.3033(6) 0.076(3) Uani 1.00 d . . .
F9 F 0.6823(4) 0.4192(5) 0.4194(7) 0.071(3) Uani 1.00 d . . .
F10 F 0.5840(4) 0.1651(5) 0.6385(7) 0.074(3) Uani 1.00 d . . .
F11 F 0.6705(7) 0.1804(9) 0.5629(9) 0.166(6) Uani 1.00 d . . .
F12 F 0.6516(10) 0.2424(6) 0.669(1) 0.163(7) Uani 1.00 d . . .
F13 F 0.1893(6) 0.3828(5) 0.6523(8) 0.094(3) Uani 1.00 d . . .
F14 F 0.1382(4) 0.2921(5) 0.6888(8) 0.076(3) Uani 1.00 d . . .
F15 F 0.2053(5) 0.3396(5) 0.7783(6) 0.070(3) Uani 1.00 d . . .
F16 F 0.3123(4) 0.0574(3) 0.6525(5) 0.044(2) Uani 1.00 d . . .
F17 F 0.3109(5) 0.1013(4) 0.7825(5) 0.056(2) Uani 1.00 d . . .
F18 F 0.4035(3) 0.0977(3) 0.7091(5) 0.041(2) Uani 1.00 d . . .
F19 F 0.4742(4) 0.0946(4) 0.1359(5) 0.054(2) Uani 1.00 d . . .
F20 F 0.5203(4) 0.1919(3) 0.1694(4) 0.043(2) Uani 1.00 d . . .
F21 F 0.5428(3) 0.1027(4) 0.2488(5) 0.046(2) Uani 1.00 d . . .
F22 F 0.2055(6) 0.1092(8) 0.273(1) 0.187(7) Uani 1.00 d . . .
F23 F 0.2265(7) 0.0775(8) 0.3937(7) 0.131(5) Uani 1.00 d . . .
F24 F 0.2640(6) 0.0246(6) 0.286(1) 0.161(6) Uani 1.00 d . . .
C1 C -0.0497(5) 0.1308(6) 0.0343(8) 0.030(2) Uani 1.00 d . . .
C2 C 0.0071(5) 0.1592(5) -0.0178(6) 0.029(2) Uani 1.00 d . . .
C3 C 0.0577(5) 0.1461(5) 0.1544(7) 0.025(2) Uani 1.00 d . . .
C4 C 0.0720(5) 0.0811(5) 0.1113(6) 0.025(2) Uani 1.00 d . . .
C5 C -0.1270(8) 0.287(1) -0.016(1) 0.084(6) Uani 1.00 d . . .
C6 C -0.0771(7) 0.2892(7) 0.063(1) 0.053(3) Uani 1.00 d . . .
C7 C -0.0895(6) 0.2638(6) 0.152(1) 0.055(3) Uani 1.00 d . . .
C8 C -0.0315(9) 0.2743(7) 0.2032(9) 0.056(4) Uani 1.00 d . . .
C9 C 0.0204(7) 0.3052(6) 0.1500(9) 0.045(3) Uani 1.00 d . . .
C10 C -0.0088(6) 0.3138(6) 0.0636(9) 0.041(2) Uani 1.00 d . . .
C11 C 0.0248(8) 0.0496(8) 0.3493(8) 0.052(4) Uani 1.00 d . . .
C12 C -0.0317(6) 0.0501(7) 0.2837(8) 0.040(2) Uani 1.00 d . . .
C13 C -0.0805(6) 0.1013(7) 0.2712(9) 0.045(3) Uani 1.00 d . . .
C14 C -0.1263(6) 0.0819(7) 0.204(1) 0.049(3) Uani 1.00 d . . .
C15 C -0.1060(6) 0.0164(7) 0.1711(9) 0.043(3) Uani 1.00 d . . .
C16 C -0.0476(6) -0.0027(6) 0.2221(8) 0.034(2) Uani 1.00 d . . .
C17 C -0.035(1) 0.066(1) -0.1998(9) 0.090(6) Uani 1.00 d . . .
C18 C -0.0056(7) 0.0235(7) -0.1277(8) 0.045(3) Uani 1.00 d . . .
C19 C -0.0426(7) -0.0136(7) -0.0623(10) 0.050(3) Uani 1.00 d . . .
C20 C 0.0059(8) -0.0466(6) -0.0037(9) 0.048(3) Uani 1.00 d . . .
C21 C 0.0721(7) -0.0298(6) -0.0355(8) 0.041(3) Uani 1.00 d . . .
C22 C 0.0650(7) 0.0127(7) -0.1102(8) 0.042(3) Uani 1.00 d . . .
C23 C 0.2414(7) 0.0712(8) 0.023(2) 0.089(6) Uani 1.00 d . . .
C24 C 0.2035(5) 0.1371(6) 0.0100(9) 0.039(2) Uani 1.00 d . . .
C25 C 0.1985(5) 0.1942(6) 0.0700(9) 0.038(3) Uani 1.00 d . . .
C26 C 0.1640(7) 0.2475(6) 0.029(1) 0.060(4) Uani 1.00 d . . .
C27 C 0.1482(7) 0.2255(9) -0.058(1) 0.074(4) Uani 1.00 d . . .
C28 C 0.1723(7) 0.1584(10) -0.0697(8) 0.057(3) Uani 1.00 d . . .
C29 C 0.3565(4) 0.3539(4) 0.4122(6) 0.018(2) Uani 1.00 d . . .
C30 C 0.3632(4) 0.4181(4) 0.4548(5) 0.016(2) Uani 1.00 d . . .
C31 C 0.3350(5) 0.4777(5) 0.4199(7) 0.022(2) Uani 1.00 d . . .
C32 C 0.3008(5) 0.4776(5) 0.3405(7) 0.028(2) Uani 1.00 d . . .
C33 C 0.2939(5) 0.4144(5) 0.2955(7) 0.026(2) Uani 1.00 d . . .
C34 C 0.3212(4) 0.3548(5) 0.3324(6) 0.018(2) Uani 1.00 d . . .
C35 C 0.3435(6) 0.5453(5) 0.4671(7) 0.029(2) Uani 1.00 d . . .
C36 C 0.2546(7) 0.4124(7) 0.2091(8) 0.045(3) Uani 1.00 d . . .
C37 C 0.4728(5) 0.2972(4) 0.4773(6) 0.017(2) Uani 1.00 d . . .
C38 C 0.5108(4) 0.2548(4) 0.5335(6) 0.019(2) Uani 1.00 d . . .
C39 C 0.5828(5) 0.2609(6) 0.5423(8) 0.030(2) Uani 1.00 d . . .
C40 C 0.6190(5) 0.3094(5) 0.4967(7) 0.025(2) Uani 1.00 d . . .
C41 C 0.5822(5) 0.3531(5) 0.4408(7) 0.024(2) Uani 1.00 d . . .
C42 C 0.5112(5) 0.3476(4) 0.4312(6) 0.017(2) Uani 1.00 d . . .
C43 C 0.6197(6) 0.4087(6) 0.3892(10) 0.041(2) Uani 1.00 d . . .
C44 C 0.6221(6) 0.2110(9) 0.601(1) 0.074(4) Uani 1.00 d . . .
C45 C 0.3465(4) 0.2627(4) 0.5458(6) 0.016(2) Uani 1.00 d . . .
C46 C 0.2932(4) 0.3034(4) 0.5831(6) 0.019(2) Uani 1.00 d . . .
C47 C 0.2550(5) 0.2822(5) 0.6575(7) 0.021(2) Uani 1.00 d . . .
C48 C 0.2689(5) 0.2187(5) 0.6972(6) 0.019(2) Uani 1.00 d . . .
C49 C 0.3205(5) 0.1773(4) 0.6616(6) 0.018(2) Uani 1.00 d . . .
C50 C 0.3570(4) 0.1994(4) 0.5873(6) 0.017(2) Uani 1.00 d . . .
C51 C 0.1986(6) 0.3250(6) 0.6942(8) 0.037(2) Uani 1.00 d . . .
C52 C 0.3355(6) 0.1086(5) 0.7019(7) 0.029(2) Uani 1.00 d . . .
C53 C 0.3846(5) 0.2213(4) 0.3857(6) 0.018(2) Uani 1.00 d . . .
C54 C 0.3251(5) 0.1803(5) 0.3786(6) 0.021(2) Uani 1.00 d . . .
C55 C 0.3190(5) 0.1269(5) 0.3173(6) 0.023(2) Uani 1.00 d . . .
C56 C 0.3718(5) 0.1124(5) 0.2590(6) 0.023(2) Uani 1.00 d . . .
C57 C 0.4318(5) 0.1514(5) 0.2639(6) 0.024(2) Uani 1.00 d . . .
C58 C 0.4381(5) 0.2049(5) 0.3254(6) 0.022(2) Uani 1.00 d . . .
C59 C 0.4907(6) 0.1347(6) 0.2048(8) 0.035(2) Uani 1.00 d . . .
C60 C 0.2549(7) 0.0843(9) 0.3163(10) 0.063(3) Uani 1.00 d . . .
B1 B 0.3899(5) 0.2847(5) 0.4569(7) 0.018(2) Uani 1.00 d . . .
H1 H -0.0968 0.1296 0.0150 0.0363 Uiso 1.00 calc . . .
H2 H 0.0025 0.1803 -0.0752 0.0346 Uiso 1.00 calc . . .
H3 H 0.0792 0.1610 0.2086 0.0298 Uiso 1.00 calc . . .
H4 H 0.1037 0.0474 0.1338 0.0302 Uiso 1.00 calc . . .
H5 H -0.1091 0.2583 -0.0622 0.0983 Uiso 1.00 calc . . .
H6 H -0.1356 0.3313 -0.0385 0.0983 Uiso 1.00 calc . . .
H7 H -0.1702 0.2670 0.0033 0.0983 Uiso 1.00 calc . . .
H8 H -0.1317 0.2451 0.1732 0.0633 Uiso 1.00 calc . . .
H9 H -0.0263 0.2632 0.2651 0.0653 Uiso 1.00 calc . . .
H10 H 0.0657 0.3196 0.1681 0.0555 Uiso 1.00 calc . . .
H11 H 0.0148 0.3337 0.0131 0.0504 Uiso 1.00 calc . . .
H12 H 0.0512 0.0082 0.3438 0.0642 Uiso 1.00 calc . . .
H13 H 0.0077 0.0530 0.4082 0.0642 Uiso 1.00 calc . . .
H14 H 0.0552 0.0878 0.3383 0.0642 Uiso 1.00 calc . . .
H15 H -0.0827 0.1436 0.3047 0.0543 Uiso 1.00 calc . . .
H16 H -0.1650 0.1079 0.1841 0.0577 Uiso 1.00 calc . . .
H17 H -0.1287 -0.0111 0.1274 0.0509 Uiso 1.00 calc . . .
H18 H -0.0230 -0.0452 0.2157 0.0418 Uiso 1.00 calc . . .
H19 H -0.0188 0.0503 -0.2576 0.1120 Uiso 1.00 calc . . .
H20 H -0.0827 0.0675 -0.1996 0.1120 Uiso 1.00 calc . . .
H21 H -0.0176 0.1136 -0.1947 0.1120 Uiso 1.00 calc . . .
H22 H -0.0916 -0.0180 -0.0568 0.0598 Uiso 1.00 calc . . .
H23 H -0.0045 -0.0763 0.0449 0.0572 Uiso 1.00 calc . . .
H24 H 0.1143 -0.0463 -0.0110 0.0486 Uiso 1.00 calc . . .
H25 H 0.1022 0.0305 -0.1447 0.0498 Uiso 1.00 calc . . .
H26 H 0.2115 0.0332 0.0127 0.1028 Uiso 1.00 calc . . .
H27 H 0.2798 0.0686 -0.0155 0.1028 Uiso 1.00 calc . . .
H28 H 0.2579 0.0680 0.0839 0.1028 Uiso 1.00 calc . . .
H29 H 0.2160 0.1947 0.1297 0.0460 Uiso 1.00 calc . . .
H30 H 0.1544 0.2919 0.0563 0.0709 Uiso 1.00 calc . . .
H31 H 0.1258 0.2526 -0.1019 0.0881 Uiso 1.00 calc . . .
H32 H 0.1696 0.1323 -0.1241 0.0690 Uiso 1.00 calc . . .
H33 H 0.3882 0.4207 0.5095 0.0207 Uiso 1.00 calc . . .
H34 H 0.2829 0.5195 0.3167 0.0332 Uiso 1.00 calc . . .
H35 H 0.3157 0.3125 0.3007 0.0227 Uiso 1.00 calc . . .
H36 H 0.4874 0.2203 0.5669 0.0225 Uiso 1.00 calc . . .
H37 H 0.6679 0.3128 0.5021 0.0306 Uiso 1.00 calc . . .
H38 H 0.4879 0.3786 0.3921 0.0203 Uiso 1.00 calc . . .
H39 H 0.2825 0.3467 0.5558 0.0228 Uiso 1.00 calc . . .
H40 H 0.2433 0.2037 0.7481 0.0237 Uiso 1.00 calc . . .
H41 H 0.3910 0.1693 0.5626 0.0201 Uiso 1.00 calc . . .
H42 H 0.2875 0.1891 0.4183 0.0264 Uiso 1.00 calc . . .
H43 H 0.3669 0.0761 0.2162 0.0285 Uiso 1.00 calc . . .
H44 H 0.4800 0.2309 0.3265 0.0262 Uiso 1.00 calc . . .

loop_
_atom_site_aniso_label
_atom_site_aniso_U_11
_atom_site_aniso_U_22
_atom_site_aniso_U_33
_atom_site_aniso_U_12
_atom_site_aniso_U_13
_atom_site_aniso_U_23
Fe1 0.0228(7) 0.0301(7) 0.0279(7) 0.0053(5) 0.0029(6) -0.0016(6)
Fe2 0.0192(6) 0.0285(7) 0.0299(7) 0.0003(5) 0.0038(6) -0.0050(6)
Fe3 0.0275(7) 0.0268(7) 0.0237(6) 0.0041(5) -0.0008(6) -0.0022(6)
Fe4 0.0201(6) 0.0271(7) 0.0286(7) 0.0040(5) 0.0051(6) 0.0042(6)
F1 0.044(4) 0.041(4) 0.075(5) 0.016(3) 0.014(4) -0.020(4)
F2 0.078(5) 0.022(3) 0.047(4) -0.019(3) 0.027(4) -0.001(3)
F3 0.076(5) 0.024(3) 0.036(3) 0.003(3) -0.018(3) -0.007(3)
F4 0.131(9) 0.051(5) 0.056(5) -0.013(5) -0.053(6) 0.032(4)
F5 0.059(5) 0.102(8) 0.057(5) -0.026(5) -0.035(4) 0.014(5)
F6 0.098(7) 0.115(8) 0.027(4) 0.044(6) -0.020(4) -0.021(4)
F7 0.049(4) 0.031(4) 0.18(1) 0.007(3) 0.045(6) 0.048(6)
F8 0.091(7) 0.084(7) 0.054(4) -0.008(5) 0.032(5) 0.033(5)
F9 0.035(3) 0.078(6) 0.099(7) -0.032(4) 0.000(4) 0.025(6)
F10 0.046(4) 0.063(5) 0.113(8) -0.010(4) -0.022(5) 0.059(5)
F11 0.14(1) 0.24(2) 0.118(10) 0.17(1) 0.090(9) 0.11(1)
F12 0.24(2) 0.084(8) 0.17(1) -0.044(10) -0.18(1) 0.043(8)
F13 0.120(8) 0.058(5) 0.103(8) 0.062(6) 0.072(7) 0.048(5)
F14 0.024(3) 0.071(6) 0.134(9) -0.005(3) 0.020(5) -0.049(6)
F15 0.070(6) 0.086(6) 0.052(4) 0.029(5) 0.014(4) -0.041(5)
F16 0.061(4) 0.013(3) 0.060(4) -0.004(3) -0.011(4) 0.001(3)
F17 0.087(6) 0.036(4) 0.045(4) 0.008(4) 0.031(4) 0.017(3)
F18 0.035(3) 0.027(3) 0.062(4) -0.002(3) -0.010(3) 0.016(3)
F19 0.053(4) 0.067(5) 0.043(4) -0.029(4) 0.024(4) -0.040(4)
F20 0.050(4) 0.039(3) 0.040(4) -0.015(3) 0.022(3) 0.000(3)
F21 0.037(3) 0.055(4) 0.045(4) 0.011(3) 0.021(3) -0.002(3)
F22 0.061(6) 0.19(2) 0.31(2) -0.076(8) -0.12(1) 0.18(2)
F23 0.14(1) 0.20(1) 0.061(6) -0.14(1) 0.035(6) -0.026(8)
F24 0.067(6) 0.082(8) 0.33(2) -0.050(6) 0.08(1) -0.13(1)
C1 0.023(4) 0.036(5) 0.032(4) 0.009(2) -0.008(3) -0.003(3)
C2 0.030(3) 0.030(3) 0.026(4) 0.010(4) -0.009(3) 0.002(3)
C3 0.015(3) 0.030(4) 0.028(3) 0.001(2) 0.005(3) 0.000(3)
C4 0.022(3) 0.033(4) 0.020(4) 0.002(4) 0.006(3) 0.001(3)
C5 0.040(7) 0.10(1) 0.11(1) 0.022(8) -0.034(9) 0.02(1)
C6 0.044(5) 0.032(6) 0.083(7) 0.025(4) -0.001(6) -0.004(5)
C7 0.040(5) 0.034(6) 0.090(8) 0.014(5) 0.040(5) -0.010(6)
C8 0.078(8) 0.044(7) 0.046(7) -0.006(6) 0.024(5) -0.029(5)
C9 0.058(7) 0.031(5) 0.047(5) 0.004(5) -0.004(5) -0.014(5)
C10 0.045(5) 0.031(3) 0.047(5) 0.015(4) 0.009(5) 0.005(5)
C11 0.058(7) 0.074(9) 0.025(5) -0.013(7) 0.003(5) 0.002(6)
C12 0.039(5) 0.048(6) 0.032(3) -0.014(4) 0.019(4) -0.003(3)
C13 0.037(5) 0.049(7) 0.049(5) -0.009(4) 0.037(4) -0.012(6)
C14 0.023(4) 0.056(6) 0.068(8) -0.002(5) 0.021(4) -0.002(6)
C15 0.025(5) 0.047(5) 0.057(8) -0.017(3) 0.004(5) 0.004(5)
C16 0.028(5) 0.034(4) 0.041(6) -0.008(4) 0.015(4) 0.005(3)
C17 0.14(2) 0.10(1) 0.029(7) 0.07(1) -0.045(9) -0.022(7)
C18 0.057(5) 0.043(6) 0.035(4) 0.010(5) -0.010(4) -0.024(4)
C19 0.041(7) 0.054(7) 0.054(7) -0.020(4) -0.003(4) -0.030(5)
C20 0.074(6) 0.027(3) 0.041(6) -0.003(5) 0.013(5) -0.010(5)
C21 0.063(6) 0.023(5) 0.035(5) 0.014(4) -0.005(5) -0.012(4)
C22 0.055(5) 0.041(7) 0.029(5) 0.012(5) 0.011(5) -0.007(4)
C23 0.038(7) 0.040(7) 0.19(2) 0.021(6) 0.01(1) 0.00(1)
C24 0.021(3) 0.038(5) 0.058(6) 0.004(4) 0.018(5) 0.005(4)
C25 0.020(4) 0.046(6) 0.047(7) -0.014(4) 0.010(4) 0.002(4)
C26 0.044(7) 0.026(5) 0.110(10) -0.003(3) 0.032(7) 0.024(6)
C27 0.043(7) 0.092(8) 0.086(8) -0.007(7) 0.018(7) 0.086(7)
C28 0.033(6) 0.107(9) 0.031(5) -0.021(6) 0.020(3) -0.020(7)
C29 0.020(4) 0.017(3) 0.015(4) -0.001(3) -0.001(3) 0.004(3)
C30 0.023(4) 0.017(3) 0.010(4) -0.001(3) 0.006(3) 0.002(3)
C31 0.025(4) 0.015(3) 0.026(4) 0.007(3) 0.012(3) 0.003(3)
C32 0.036(5) 0.018(4) 0.030(5) 0.006(4) 0.002(4) 0.013(3)
C33 0.033(5) 0.025(4) 0.021(4) -0.002(4) -0.004(4) 0.009(3)
C34 0.019(4) 0.020(4) 0.016(4) -0.004(3) 0.000(3) -0.006(3)
C35 0.041(4) 0.018(4) 0.029(4) 0.003(3) 0.006(3) -0.003(3)
C36 0.053(5) 0.046(5) 0.037(5) 0.007(4) -0.038(4) 0.009(4)
C37 0.025(3) 0.013(4) 0.013(4) 0.001(3) 0.002(3) -0.003(3)
C38 0.019(3) 0.018(4) 0.019(4) -0.004(3) 0.003(3) 0.005(3)
C39 0.019(3) 0.032(5) 0.038(6) -0.007(3) 0.009(4) -0.010(4)
C40 0.018(4) 0.022(4) 0.036(5) 0.002(3) 0.002(4) -0.008(3)
C41 0.025(4) 0.019(4) 0.029(5) 0.000(3) 0.007(4) -0.006(3)
C42 0.026(3) 0.007(3) 0.019(4) 0.002(3) -0.003(3) -0.004(3)
C43 0.034(4) 0.025(4) 0.064(5) -0.011(3) 0.013(5) 0.015(5)
C44 0.021(5) 0.088(9) 0.112(9) -0.012(3) -0.028(4) 0.081(5)
C45 0.021(4) 0.014(3) 0.015(4) -0.005(3) -0.001(3) -0.006(3)
C46 0.018(4) 0.011(4) 0.029(4) -0.004(3) -0.002(3) 0.003(3)
C47 0.020(4) 0.021(4) 0.024(4) -0.003(3) 0.002(3) -0.003(3)
C48 0.022(4) 0.018(4) 0.018(4) -0.002(3) 0.003(4) -0.003(3)
C49 0.023(4) 0.015(4) 0.016(4) -0.001(3) 0.002(3) 0.000(3)
C50 0.018(4) 0.016(4) 0.016(4) 0.002(3) 0.002(3) -0.004(3)
C51 0.028(4) 0.039(5) 0.043(4) 0.003(3) 0.023(5) -0.006(4)
C52 0.034(3) 0.015(4) 0.038(4) 0.002(4) -0.001(4) 0.010(3)
C53 0.022(4) 0.015(4) 0.017(4) -0.003(3) 0.001(3) -0.001(3)
C54 0.024(4) 0.017(4) 0.023(4) -0.002(3) -0.001(4) 0.002(3)
C55 0.033(4) 0.020(4) 0.018(4) 0.003(3) 0.002(3) 0.003(3)
C56 0.028(4) 0.024(5) 0.019(4) -0.003(3) 0.001(3) -0.001(4)
C57 0.033(4) 0.022(5) 0.017(4) -0.008(3) -0.002(4) -0.008(3)
C58 0.024(4) 0.016(4) 0.027(5) -0.002(3) 0.006(3) -0.009(3)
C59 0.034(5) 0.034(5) 0.038(5) -0.013(3) 0.013(3) -0.011(3)
C60 0.046(6) 0.086(7) 0.058(5) -0.051(4) 0.006(4) -0.049(6)
B1 0.025(4) 0.012(4) 0.016(4) -0.006(3) 0.000(3) 0.002(3)

loop_
_geom_bond_atom_site_label_1
_geom_bond_atom_site_label_2
_geom_bond_distance
_geom_bond_site_symmetry_1
_geom_bond_site_symmetry_2
_geom_bond_publ_flag
FE1 FE2 2.489(2) . . yes
FE1 FE4 2.453(2) . . yes
FE1 C1 1.96(1) . . yes
FE1 C2 1.99(1) . . yes
FE1 C3 1.94(1) . . yes
FE1 C6 2.15(1) . . yes
FE1 C7 2.10(1) . . yes
FE1 C8 2.10(1) . . yes
FE1 C9 2.11(1) . . yes
FE1 C10 2.12(1) . . yes
FE2 FE3 2.458(2) . . yes
FE2 C1 1.97(1) . . yes
FE2 C3 1.996(10) . . yes
FE2 C4 2.019(9) . . yes
FE2 C12 2.15(1) . . yes
FE2 C13 2.11(1) . . yes
FE2 C14 2.09(1) . . yes
FE2 C15 2.10(1) . . yes
FE2 C16 2.11(1) . . yes
FE3 FE4 2.503(2) . . yes
FE3 C1 1.99(1) . . yes
FE3 C2 1.97(1) . . yes
FE3 C4 1.96(1) . . yes
FE3 C18 2.14(1) . . yes
FE3 C19 2.12(1) . . yes
FE3 C20 2.09(1) . . yes
FE3 C21 2.10(1) . . yes
FE3 C22 2.12(1) . . yes
FE4 C2 1.95(1) . . yes
FE4 C3 1.99(1) . . yes
FE4 C4 1.98(1) . . yes
FE4 C24 2.11(1) . . yes
FE4 C25 2.12(1) . . yes
FE4 C26 2.14(1) . . yes
FE4 C27 2.12(1) . . yes
FE4 C28 2.11(1) . . yes
F1 C35 1.36(1) . . yes
F2 C35 1.32(1) . . yes
F3 C35 1.33(1) . . yes
F4 C36 1.30(2) . . yes
F5 C36 1.30(2) . . yes
F6 C36 1.35(2) . . yes
F7 C43 1.28(1) . . yes
F8 C43 1.37(2) . . yes
F9 C43 1.31(1) . . yes
F10 C44 1.29(1) . . yes
F11 C44 1.25(2) . . yes
F12 C44 1.32(2) . . yes
F13 C51 1.30(2) . . yes
F14 C51 1.34(1) . . yes
F15 C51 1.30(2) . . yes
F16 C52 1.32(1) . . yes
F17 C52 1.31(1) . . yes
F18 C52 1.34(1) . . yes
F19 C59 1.34(1) . . yes
F20 C59 1.36(1) . . yes
F21 C59 1.36(1) . . yes
F22 C60 1.25(2) . . yes
F23 C60 1.29(2) . . yes
F24 C60 1.26(2) . . yes
C1 C2 1.46(2) . . yes
C3 C4 1.45(1) . . yes
C5 C6 1.53(2) . . yes
C6 C7 1.45(2) . . yes
C6 C10 1.41(2) . . yes
C7 C8 1.38(2) . . yes
C8 C9 1.42(2) . . yes
C9 C10 1.42(2) . . yes
C11 C12 1.47(2) . . yes
C12 C13 1.39(2) . . yes
C12 C16 1.42(2) . . yes
C13 C14 1.39(2) . . yes
C14 C15 1.42(2) . . yes
C15 C16 1.42(2) . . yes
C17 C18 1.48(2) . . yes
C18 C19 1.41(2) . . yes
C18 C22 1.41(2) . . yes
C19 C20 1.44(2) . . yes
C20 C21 1.41(2) . . yes
C21 C22 1.40(2) . . yes
C23 C24 1.49(2) . . yes
C24 C25 1.43(2) . . yes
C24 C28 1.40(2) . . yes
C25 C26 1.38(2) . . yes
C26 C27 1.40(3) . . yes
C27 C28 1.40(3) . . yes
C29 C30 1.41(1) . . yes
C29 C34 1.38(1) . . yes
C29 B1 1.64(1) . . yes
C30 C31 1.39(1) . . yes
C31 C32 1.36(2) . . yes
C31 C35 1.50(1) . . yes
C32 C33 1.41(2) . . yes
C33 C34 1.39(1) . . yes
C33 C36 1.51(1) . . yes
C37 C38 1.39(1) . . yes
C37 C42 1.41(1) . . yes
C37 B1 1.66(1) . . yes
C38 C39 1.41(1) . . yes
C39 C40 1.36(1) . . yes
C39 C44 1.51(2) . . yes
C40 C41 1.39(1) . . yes
C41 C42 1.39(1) . . yes
C41 C43 1.51(1) . . yes
C45 C46 1.42(1) . . yes
C45 C50 1.40(1) . . yes
C45 B1 1.63(1) . . yes
C46 C47 1.40(1) . . yes
C47 C48 1.40(1) . . yes
C47 C51 1.48(1) . . yes
C48 C49 1.39(1) . . yes
C49 C50 1.39(1) . . yes
C49 C52 1.50(1) . . yes
C53 C54 1.41(1) . . yes
C53 C58 1.41(1) . . yes
C53 B1 1.63(1) . . yes
C54 C55 1.39(1) . . yes
C55 C56 1.38(1) . . yes
C55 C60 1.49(1) . . yes
C56 C57 1.39(1) . . yes
C57 C58 1.40(1) . . yes
C57 C59 1.48(1) . . yes
